data_4347979
loop_
_publ_author_name
'Schlindwein, Simon H.'
'Bader, Katharina'
'Sibold, Carlo'
'Frey, Wolfgang'
'Neugebauer, Petr'
'Orlita, Milan'
'Slageren, Joris van'
'Gudat, Dietrich'

_publ_section_title
;
 New Selective Synthesis of Dithiaboroles as a Viable Pathway to
 Functionalized Benzenedithiolenes and Their Complexes.
;
_journal_issue 12
_journal_name_full 'Inorganic chemistry'
_journal_page_first 6186
_journal_page_last 6194
_journal_paper_doi 10.1021/acs.inorgchem.6b00821
_journal_volume 55
_journal_year 2016
_chemical_formula_moiety 'C9 H9 B2 Br3 S4'
_chemical_formula_sum 'C9 H9 B2 Br3 S4'
_chemical_formula_weight 506.75
_space_group_crystal_system monoclinic
_space_group_IT_number 14
_space_group_name_Hall '-P 2ybc'
_space_group_name_H-M_alt 'P 1 21/c 1'
_atom_sites_solution_hydrogens geom
_audit_creation_method SHELXL-2014/7
_cell_angle_alpha 90
_cell_angle_beta 96.171(2)
_cell_angle_gamma 90
_cell_formula_units_Z 4
_cell_length_a 7.6486(6)
_cell_length_b 14.1797(9)
_cell_length_c 15.0546(12)
_cell_measurement_reflns_used 2952
_cell_measurement_temperature 150(2)
_cell_measurement_theta_max 28.275
_cell_measurement_theta_min 1.978
_cell_volume 1623.3(2)
_computing_cell_refinement 'Bruker ApexII Software Suite, 2008'
_computing_data_collection 'Bruker ApexII Software Suite, 2008'
_computing_data_reduction 'Bruker ApexII Software Suite, 2008'
_computing_molecular_graphics 'SHELXS plus XP (Sheldrick, 1991)'
_computing_publication_material 'SHELXL-2014/7 (Sheldrick, 2014)'
_computing_structure_refinement 'SHELXL-2014/7 (Sheldrick, 2014)'
_computing_structure_solution 'SHELXS-2014/7 (Sheldrick, 2014)'
_diffrn_ambient_temperature 150(2)
_diffrn_measured_fraction_theta_full 0.997
_diffrn_measured_fraction_theta_max 0.991
_diffrn_measurement_device_type 'Bruker Kappa ApexII Duo'
_diffrn_measurement_method 'Omega and phi scans'
_diffrn_radiation_type MoK\a
_diffrn_radiation_wavelength 0.71073
_diffrn_reflns_av_R_equivalents 0.0402
_diffrn_reflns_av_unetI/netI 0.0410
_diffrn_reflns_Laue_measured_fraction_full 0.997
_diffrn_reflns_Laue_measured_fraction_max 0.991
_diffrn_reflns_limit_h_max 10
_diffrn_reflns_limit_h_min -10
_diffrn_reflns_limit_k_max 18
_diffrn_reflns_limit_k_min -17
_diffrn_reflns_limit_l_max 20
_diffrn_reflns_limit_l_min -20
_diffrn_reflns_number 15253
_diffrn_reflns_point_group_measured_fraction_full 0.997
_diffrn_reflns_point_group_measured_fraction_max 0.991
_diffrn_reflns_theta_full 25.242
_diffrn_reflns_theta_max 28.275
_diffrn_reflns_theta_min 1.978
_exptl_absorpt_coefficient_mu 7.947
_exptl_absorpt_correction_T_max 0.2596
_exptl_absorpt_correction_T_min 0.1095
_exptl_absorpt_correction_type numerical
_exptl_absorpt_process_details 'BLESSING 1995'
_exptl_crystal_colour colourless
_exptl_crystal_density_diffrn 2.074
_exptl_crystal_description needle
_exptl_crystal_F_000 968
_exptl_crystal_size_max 0.348
_exptl_crystal_size_mid 0.280
_exptl_crystal_size_min 0.280
_refine_diff_density_max 0.513
_refine_diff_density_min -0.559
_refine_diff_density_rms 0.103
_refine_ls_extinction_method none
_refine_ls_goodness_of_fit_ref 1.010
_refine_ls_hydrogen_treatment constr
_refine_ls_matrix_type full
_refine_ls_number_parameters 163
_refine_ls_number_reflns 3995
_refine_ls_number_restraints 0
_refine_ls_restrained_S_all 1.010
_refine_ls_R_factor_all 0.0519
_refine_ls_R_factor_gt 0.0249
_refine_ls_shift/su_max 0.001
_refine_ls_shift/su_mean 0.000
_refine_ls_structure_factor_coef Fsqd
_refine_ls_weighting_details 'w=1/[\s^2^(Fo^2^)+(0.0143P)^2^+0.3558P] where P=(Fo^2^+2Fc^2^)/3'
_refine_ls_weighting_scheme calc
_refine_ls_wR_factor_gt 0.0388
_refine_ls_wR_factor_ref 0.0443
_reflns_Friedel_coverage 0.000
_reflns_number_gt 2952
_reflns_number_total 3995
_reflns_threshold_expression 'I > 2\s(I)'
_cod_data_source_file 9d(gud344).cif
_cod_data_source_block gud344
_cod_original_sg_symbol_H-M 'P 21/c'
_cod_database_code 4347979
_shelx_shelxl_version_number 2014/7
_shelx_space_group_comment
;
The symmetry employed for this shelxl refinement is uniquely defined
by the following loop, which should always be used as a source of
symmetry information in preference to the above space-group names.
They are only intended as comments.
;
_shelx_estimated_absorpt_t_min 0.169
_shelx_estimated_absorpt_t_max 0.214

loop_
_space_group_symop_operation_xyz
'x, y, z'
'-x, y+1/2, -z+1/2'
'-x, -y, -z'
'x, -y-1/2, z-1/2'

loop_
_atom_site_label
_atom_site_type_symbol
_atom_site_fract_x
_atom_site_fract_y
_atom_site_fract_z
_atom_site_U_iso_or_equiv
_atom_site_adp_type
_atom_site_occupancy
_atom_site_site_symmetry_order
_atom_site_calc_flag
_atom_site_refinement_flags_posn
_atom_site_refinement_flags_adp
Br1 Br 0.11909(4) 0.84303(2) 0.64874(2) 0.03265(8) Uani 1 1 d . .
Br2 Br 0.72125(4) 0.89663(2) 0.18405(2) 0.02701(7) Uani 1 1 d . .
Br3 Br 0.37771(4) 0.87398(2) 0.03253(2) 0.02496(7) Uani 1 1 d . .
S1 S 0.24152(9) 1.03695(5) 0.55954(4) 0.02226(15) Uani 1 1 d . .
S2 S 0.22712(9) 0.85998(4) 0.44686(4) 0.02031(14) Uani 1 1 d . .
S3 S 0.32499(9) 0.86765(4) 0.24178(4) 0.02110(14) Uani 1 1 d . .
S4 S 0.43947(8) 1.05667(4) 0.16545(4) 0.01787(14) Uani 1 1 d . .
B1 B 0.1956(4) 0.9135(2) 0.5519(2) 0.0233(7) Uani 1 1 d . .
B2 B 0.4611(4) 0.91879(19) 0.15542(19) 0.0199(6) Uani 1 1 d . .
C1 C 0.2977(3) 1.04722(17) 0.44968(16) 0.0174(5) Uani 1 1 d . .
C2 C 0.2893(3) 0.96516(16) 0.39759(16) 0.0161(5) Uani 1 1 d . .
C3 C 0.3340(3) 0.96820(15) 0.30965(16) 0.0158(5) Uani 1 1 d . .
C4 C 0.3848(3) 1.05497(16) 0.27691(16) 0.0167(5) Uani 1 1 d . .
C5 C 0.3960(3) 1.13657(17) 0.32900(16) 0.0193(6) Uani 1 1 d . .
H5 H 0.4339 1.1942 0.3051 0.023 Uiso 1 1 calc R U
C6 C 0.3515(3) 1.13307(17) 0.41559(16) 0.0192(5) Uani 1 1 d . .
H6 H 0.3574 1.1883 0.4515 0.023 Uiso 1 1 calc R U
C7 C 0.2344(3) 1.09555(18) 0.09868(17) 0.0237(6) Uani 1 1 d . .
H7 H 0.2474 1.0818 0.0346 0.028 Uiso 1 1 calc R U
C8 C 0.2234(4) 1.20239(18) 0.1085(2) 0.0354(7) Uani 1 1 d . .
H8A H 0.3325 1.2312 0.0929 0.053 Uiso 1 1 calc R U
H8B H 0.1239 1.2264 0.0684 0.053 Uiso 1 1 calc R U
H8C H 0.2066 1.2182 0.1704 0.053 Uiso 1 1 calc R U
C9 C 0.0697(3) 1.0455(2) 0.12164(18) 0.0312(7) Uani 1 1 d . .
H9A H 0.0835 0.9773 0.1143 0.047 Uiso 1 1 calc R U
H9B H 0.0509 1.0593 0.1837 0.047 Uiso 1 1 calc R U
H9C H -0.0318 1.0675 0.0817 0.047 Uiso 1 1 calc R U

loop_
_atom_site_aniso_label
_atom_site_aniso_U_11
_atom_site_aniso_U_22
_atom_site_aniso_U_33
_atom_site_aniso_U_23
_atom_site_aniso_U_13
_atom_site_aniso_U_12
Br1 0.03237(17) 0.04130(18) 0.02651(16) 0.01468(13) 0.01341(13) 0.00895(14)
Br2 0.02297(15) 0.02384(14) 0.03423(16) 0.00296(12) 0.00306(12) 0.00226(12)
Br3 0.03245(16) 0.02600(14) 0.01712(13) -0.00571(11) 0.00574(11) -0.00409(12)
S1 0.0244(4) 0.0273(4) 0.0153(3) -0.0006(3) 0.0030(3) 0.0051(3)
S2 0.0235(3) 0.0191(3) 0.0190(3) 0.0042(3) 0.0052(3) 0.0004(3)
S3 0.0309(4) 0.0150(3) 0.0184(3) -0.0026(2) 0.0076(3) -0.0054(3)
S4 0.0219(3) 0.0163(3) 0.0158(3) 0.0015(2) 0.0039(3) -0.0007(3)
B1 0.0176(15) 0.0328(18) 0.0198(16) 0.0057(13) 0.0028(13) 0.0066(14)
B2 0.0258(17) 0.0172(15) 0.0171(15) -0.0011(11) 0.0043(13) -0.0014(13)
C1 0.0145(13) 0.0239(13) 0.0135(12) 0.0001(10) -0.0005(10) 0.0045(11)
C2 0.0156(13) 0.0157(12) 0.0167(13) 0.0019(10) 0.0000(10) 0.0009(10)
C3 0.0175(13) 0.0131(12) 0.0165(13) 0.0002(10) 0.0006(10) 0.0022(10)
C4 0.0188(13) 0.0178(12) 0.0135(12) 0.0022(10) 0.0016(10) 0.0015(10)
C5 0.0217(14) 0.0134(13) 0.0223(14) 0.0011(10) 0.0004(11) -0.0013(11)
C6 0.0211(14) 0.0177(13) 0.0182(13) -0.0051(10) -0.0003(11) 0.0017(11)
C7 0.0243(15) 0.0299(15) 0.0163(13) 0.0025(11) -0.0002(11) 0.0033(12)
C8 0.043(2) 0.0284(16) 0.0341(18) 0.0044(13) 0.0023(15) 0.0120(14)
C9 0.0224(16) 0.0450(18) 0.0258(16) 0.0003(13) 0.0013(12) 0.0002(14)

loop_
_atom_type_symbol
_atom_type_description
_atom_type_scat_dispersion_real
_atom_type_scat_dispersion_imag
_atom_type_scat_source
C C 0.0033 0.0016 'International Tables Vol C Tables 4.2.6.8 and 6.1.1.4'
H H 0.0000 0.0000 'International Tables Vol C Tables 4.2.6.8 and 6.1.1.4'
B B 0.0013 0.0007 'International Tables Vol C Tables 4.2.6.8 and 6.1.1.4'
S S 0.1246 0.1234 'International Tables Vol C Tables 4.2.6.8 and 6.1.1.4'
Br Br -0.2901 2.4595 'International Tables Vol C Tables 4.2.6.8 and 6.1.1.4'

loop_
_geom_angle_atom_site_label_1
_geom_angle_atom_site_label_2
_geom_angle_atom_site_label_3
_geom_angle
C1 S1 B1 94.99(12)
C2 S2 B1 94.69(13)
C3 S3 B2 95.66(12)
C4 S4 C7 104.20(11)
C4 S4 B2 95.12(11)
C7 S4 B2 109.08(13)
S1 B1 S2 115.26(16)
S1 B1 Br1 122.52(16)
S2 B1 Br1 122.22(17)
S3 B2 S4 105.70(13)
S3 B2 Br3 111.72(15)
S4 B2 Br3 111.48(14)
S3 B2 Br2 113.34(15)
S4 B2 Br2 103.15(13)
Br3 B2 Br2 111.00(13)
C6 C1 C2 121.0(2)
C6 C1 S1 121.86(18)
C2 C1 S1 117.16(18)
C1 C2 C3 120.1(2)
C1 C2 S2 117.89(18)
C3 C2 S2 121.99(17)
C4 C3 C2 117.7(2)
C4 C3 S3 120.45(18)
C2 C3 S3 121.82(17)
C5 C4 C3 122.4(2)
C5 C4 S4 120.95(18)
C3 C4 S4 116.68(17)
C6 C5 C4 119.6(2)
C6 C5 H5 120.2
C4 C5 H5 120.2
C5 C6 C1 119.2(2)
C5 C6 H6 120.4
C1 C6 H6 120.4
C9 C7 C8 112.7(2)
C9 C7 S4 114.34(18)
C8 C7 S4 107.18(19)
C9 C7 H7 107.4
C8 C7 H7 107.4
S4 C7 H7 107.4
C7 C8 H8A 109.5
C7 C8 H8B 109.5
H8A C8 H8B 109.5
C7 C8 H8C 109.5
H8A C8 H8C 109.5
H8B C8 H8C 109.5
C7 C9 H9A 109.5
C7 C9 H9B 109.5
H9A C9 H9B 109.5
C7 C9 H9C 109.5
H9A C9 H9C 109.5
H9B C9 H9C 109.5

loop_
_geom_bond_atom_site_label_1
_geom_bond_atom_site_label_2
_geom_bond_distance
Br1 B1 1.910(3)
Br2 B2 2.015(3)
Br3 B2 1.995(3)
S1 C1 1.759(2)
S1 B1 1.787(3)
S2 C2 1.754(2)
S2 B1 1.794(3)
S3 C3 1.751(2)
S3 B2 1.895(3)
S4 C4 1.773(2)
S4 C7 1.854(3)
S4 B2 1.969(3)
C1 C6 1.400(3)
C1 C2 1.401(3)
C2 C3 1.403(3)
C3 C4 1.396(3)
C4 C5 1.395(3)
C5 C6 1.383(3)
C5 H5 0.9500
C6 H6 0.9500
C7 C9 1.518(3)
C7 C8 1.525(3)
C7 H7 1.0000
C8 H8A 0.9800
C8 H8B 0.9800
C8 H8C 0.9800
C9 H9A 0.9800
C9 H9B 0.9800
C9 H9C 0.9800

loop_
_geom_torsion_atom_site_label_1
_geom_torsion_atom_site_label_2
_geom_torsion_atom_site_label_3
_geom_torsion_atom_site_label_4
_geom_torsion
C1 S1 B1 S2 0.80(18)
C1 S1 B1 Br1 -179.43(18)
C2 S2 B1 S1 -1.18(19)
C2 S2 B1 Br1 179.04(18)
C3 S3 B2 S4 -23.07(16)
C3 S3 B2 Br3 -144.51(14)
C3 S3 B2 Br2 89.18(15)
B1 S1 C1 C6 -178.9(2)
B1 S1 C1 C2 0.1(2)
C6 C1 C2 C3 -0.4(4)
S1 C1 C2 C3 -179.40(18)
C6 C1 C2 S2 178.06(19)
S1 C1 C2 S2 -0.9(3)
B1 S2 C2 C1 1.3(2)
B1 S2 C2 C3 179.7(2)
C1 C2 C3 C4 -0.5(4)
S2 C2 C3 C4 -178.91(19)
C1 C2 C3 S3 -179.80(19)
S2 C2 C3 S3 1.8(3)
B2 S3 C3 C4 16.3(2)
B2 S3 C3 C2 -164.5(2)
C2 C3 C4 C5 1.5(4)
S3 C3 C4 C5 -179.2(2)
C2 C3 C4 S4 -179.72(18)
S3 C3 C4 S4 -0.4(3)
C7 S4 C4 C5 -85.1(2)
B2 S4 C4 C5 163.7(2)
C7 S4 C4 C3 96.1(2)
B2 S4 C4 C3 -15.0(2)
C3 C4 C5 C6 -1.6(4)
S4 C4 C5 C6 179.68(19)
C4 C5 C6 C1 0.7(4)
C2 C1 C6 C5 0.3(4)
S1 C1 C6 C5 179.28(19)
C4 S4 C7 C9 -46.4(2)
B2 S4 C7 C9 54.3(2)
C4 S4 C7 C8 79.33(19)
B2 S4 C7 C8 179.99(17)
